data_1519937
loop_
_publ_author_name
'Kasatkin, A. V.'
'Nestola, F.'
'Pl\'a\<sil, J.'
'Marty, J.'
'Belakovskiy, D. I.'
'Agakhanov, A. A.'
'Mills, S. J.'
'Pedron, D.'
'Lanza, A.'
'Favaro, M.'
'Bianchin, S.'
'Lykova, I. S.'
'Goli\'a\<s, V.'
'Birch, W. D.'

_publ_section_title
;
 Manganobl\"odite, Na2Mn(SO4)2&#x00B7;4H2O, and cobaltobl\"odite,
 Na2Co(SO4)2&#x00B7;4H2O: two new members of the bl\"odite group from the
 Blue Lizard mine, San Juan County, Utah, USA
;
_journal_issue 3
_journal_name_full 'Mineralogical Magazine'
_journal_page_first 367
_journal_page_last 383
_journal_paper_doi 10.1180/minmag.2013.077.3.10
_journal_volume 77
_journal_year 2013
_chemical_compound_source
;
Blue Lizard mine, San Juan County, Utah, USA
;
_chemical_formula_sum 'Co0.14 H8 Mg0.29 Mn0.44 Na1.96 Ni0.06 O12 S2.03'
_chemical_formula_weight 353.20
_chemical_name_common manganobl\"odite
_chemical_name_mineral manganobl\"odite
_space_group_IT_number 14
_symmetry_cell_setting monoclinic
_symmetry_Int_Tables_number 14
_symmetry_space_group_name_Hall '-P 2yab'
_symmetry_space_group_name_H-M 'P 1 21/a 1'
_atom_sites_solution_hydrogens difmap
_atom_sites_solution_primary direct
_atom_sites_solution_secondary difmap
_audit_creation_method SHELXL-97
_audit_update_record '2013-03-18 # Formatted by publCIF'
_cell_angle_alpha 90.00
_cell_angle_beta 100.423(13)
_cell_angle_gamma 90.00
_cell_formula_units_Z 2
_cell_length_a 11.137(2)
_cell_length_b 8.2790(10)
_cell_length_c 5.5381(9)
_cell_measurement_reflns_used 2708
_cell_measurement_temperature 296(2)
_cell_measurement_theta_max 43.00
_cell_measurement_theta_min 3.08
_cell_volume 502.20(14)
_computing_cell_refinement 'Crysalis RED'
_computing_data_collection 'Crysalis CCD'
_computing_data_reduction 'Crysalis RED'
_computing_publication_material publCIF
_computing_structure_refinement SHELXL-97
_computing_structure_solution SHELXS-97
_diffrn_ambient_temperature 296(2)
_diffrn_measured_fraction_theta_full 0.991
_diffrn_measured_fraction_theta_max 0.728
_diffrn_radiation_monochromator graphite
_diffrn_radiation_source 'fine-focus sealed tube'
_diffrn_radiation_type MoK\a
_diffrn_radiation_wavelength 0.71073
_diffrn_reflns_av_R_equivalents 0.0000
_diffrn_reflns_av_sigmaI/netI 0.1498
_diffrn_reflns_limit_h_max 16
_diffrn_reflns_limit_h_min -18
_diffrn_reflns_limit_k_max 15
_diffrn_reflns_limit_k_min 0
_diffrn_reflns_limit_l_max 9
_diffrn_reflns_limit_l_min 0
_diffrn_reflns_number 2708
_diffrn_reflns_theta_full 32.50
_diffrn_reflns_theta_max 43.00
_diffrn_reflns_theta_min 3.08
_diffrn_standards_decay_% 0
_diffrn_standards_interval_count 0
_diffrn_standards_interval_time 0
_diffrn_standards_number 0
_exptl_absorpt_coefficient_mu 1.559
_exptl_absorpt_correction_type numerical
_exptl_absorpt_process_details 'X-Red, X-Shape'
_exptl_crystal_density_diffrn 2.336
_exptl_crystal_density_method 'not measured'
_exptl_crystal_F_000 356
_exptl_crystal_size_max 0.06
_exptl_crystal_size_mid 0.05
_exptl_crystal_size_min 0.03
_refine_diff_density_max 0.715
_refine_diff_density_min -0.640
_refine_diff_density_rms 0.134
_refine_ls_extinction_method none
_refine_ls_goodness_of_fit_ref 0.996
_refine_ls_hydrogen_treatment refxyz
_refine_ls_matrix_type full
_refine_ls_number_parameters 91
_refine_ls_number_reflns 2708
_refine_ls_number_restraints 0
_refine_ls_restrained_S_all 0.996
_refine_ls_R_factor_all 0.1210
_refine_ls_R_factor_gt 0.0459
_refine_ls_shift/su_max 0.000
_refine_ls_shift/su_mean 0.000
_refine_ls_structure_factor_coef Fsqd
_refine_ls_weighting_details
;
 [0.00000+1.00000exp(1.00(sin\q/\l)^2^)]/
   [\s^2^(Fo^2^)+0.0000+0.0000*P+(0.0359P)^2^+0.0000sin\q/\l]
 where P = 0.33333Fo^2^ + 0.66667Fc^2^
;
_refine_ls_weighting_scheme calc
_refine_ls_wR_factor_gt 0.1022
_refine_ls_wR_factor_ref 0.1155
_reflns_number_gt 1115
_reflns_number_total 2708
_reflns_threshold_expression >2sigma(I)
_cod_data_source_file manganobloedite.cif
_cod_data_source_block mn_bloedite
_cod_original_sg_symbol_H-M 'P 21/a'
_cod_original_formula_sum 'H8 Co0.14 Mg0.29 Mn0.44 Na1.96 Ni0.06 O12 S2.03'
_cod_database_code 1519937
_cod_database_fobs_code 1519937

loop_
_symmetry_equiv_pos_as_xyz
'x, y, z'
'-x+1/2, y+1/2, -z'
'-x, -y, -z'
'x-1/2, -y-1/2, z'

loop_
_atom_site_label
_atom_site_type_symbol
_atom_site_fract_x
_atom_site_fract_y
_atom_site_fract_z
_atom_site_U_iso_or_equiv
_atom_site_adp_type
_atom_site_occupancy
_atom_site_symmetry_multiplicity
_atom_site_calc_flag
_atom_site_refinement_flags
_atom_site_disorder_assembly
_atom_site_disorder_group
Mn1 Mn 0.0000 0.0000 0.0000 0.01783(19) Uani 0.45 2 d SP . .
Mg1 Mg 0.0000 0.0000 0.0000 0.01783(19) Uani 0.29 2 d SP . .
Ni1 Ni 0.0000 0.0000 0.0000 0.01783(19) Uani 0.06 2 d SP . .
Co1 Co 0.0000 0.0000 0.0000 0.01783(19) Uani 0.14 2 d SP . .
S1 S 0.13613(6) 0.29031(9) 0.37014(13) 0.01383(14) Uani 1 1 d . . .
Na1 Na 0.36212(11) 0.07065(16) 0.1298(2) 0.0222(3) Uani 1 1 d . . .
O1 O 0.26526(19) 0.2728(3) 0.3466(4) 0.0223(5) Uani 1 1 d . . .
O2 O 0.07933(19) 0.4193(3) 0.2078(4) 0.0233(5) Uani 1 1 d . . .
O3 O 0.0713(2) 0.1369(3) 0.3118(4) 0.0227(5) Uani 1 1 d . . .
O4 O 0.1319(2) 0.3304(3) 0.6293(4) 0.0223(5) Uani 1 1 d . . .
O5 O 0.16225(19) 0.0390(3) 0.8708(4) 0.0196(5) Uani 1 1 d . . .
O6 O 0.0814(2) 0.7876(3) 0.1799(4) 0.0208(5) Uani 1 1 d . . .
H5A H 0.179(5) 0.145(7) 0.758(9) 0.080 Uiso 1 1 d . . .
H5B H 0.180(4) -0.050(6) 0.747(9) 0.080 Uiso 1 1 d . . .
H6A H 0.024(5) 0.713(6) 0.222(9) 0.080 Uiso 1 1 d . . .
H6B H 0.099(6) 0.783(7) 0.310(10) 0.080 Uiso 1 1 d . . .

loop_
_atom_site_aniso_label
_atom_site_aniso_U_11
_atom_site_aniso_U_22
_atom_site_aniso_U_33
_atom_site_aniso_U_23
_atom_site_aniso_U_13
_atom_site_aniso_U_12
Mn1 0.0169(4) 0.0177(4) 0.0193(4) -0.0010(3) 0.0046(3) -0.0012(3)
Mg1 0.0169(4) 0.0177(4) 0.0193(4) -0.0010(3) 0.0046(3) -0.0012(3)
Ni1 0.0169(4) 0.0177(4) 0.0193(4) -0.0010(3) 0.0046(3) -0.0012(3)
Co1 0.0169(4) 0.0177(4) 0.0193(4) -0.0010(3) 0.0046(3) -0.0012(3)
S1 0.0128(3) 0.0154(3) 0.0130(3) 0.0004(3) 0.0018(2) -0.0009(3)
Na1 0.0193(6) 0.0222(7) 0.0245(6) -0.0009(6) 0.0022(5) 0.0003(5)
O1 0.0144(10) 0.0238(12) 0.0291(12) 0.0028(10) 0.0048(9) 0.0022(9)
O2 0.0187(10) 0.0253(12) 0.0256(12) 0.0109(10) 0.0033(9) 0.0030(9)
O3 0.0297(12) 0.0222(11) 0.0166(10) -0.0053(9) 0.0054(9) -0.0111(10)
O4 0.0309(13) 0.0225(12) 0.0143(10) -0.0051(9) 0.0062(9) -0.0014(10)
O5 0.0189(10) 0.0213(11) 0.0199(11) 0.0006(9) 0.0075(9) 0.0011(8)
O6 0.0209(11) 0.0193(11) 0.0202(11) 0.0010(10) -0.0017(9) -0.0014(9)

loop_
_atom_type_symbol
_atom_type_description
_atom_type_scat_dispersion_real
_atom_type_scat_dispersion_imag
_atom_type_scat_source
H H 0.0000 0.0000 'International Tables Vol C Tables 4.2.6.8 and 6.1.1.4'
O O 0.0106 0.0060 'International Tables Vol C Tables 4.2.6.8 and 6.1.1.4'
S S 0.1246 0.1234 'International Tables Vol C Tables 4.2.6.8 and 6.1.1.4'
Mn Mn 0.3368 0.7283 'International Tables Vol C Tables 4.2.6.8 and 6.1.1.4'
Na Na 0.0362 0.0249 'International Tables Vol C Tables 4.2.6.8 and 6.1.1.4'
Mg Mg 0.0486 0.0363 'International Tables Vol C Tables 4.2.6.8 and 6.1.1.4'
Co Co 0.3494 0.9721 'International Tables Vol C Tables 4.2.6.8 and 6.1.1.4'
Ni Ni 0.3393 1.1124 'International Tables Vol C Tables 4.2.6.8 and 6.1.1.4'

loop_
_geom_angle_atom_site_label_1
_geom_angle_atom_site_label_2
_geom_angle_atom_site_label_3
_geom_angle
_geom_angle_site_symmetry_1
_geom_angle_site_symmetry_3
O5 Mn1 O5 180.00(13) 1_554 3_556
O5 Mn1 O3 88.64(8) 1_554 .
O5 Mn1 O3 91.36(8) 3_556 .
O5 Mn1 O3 91.36(8) 1_554 3
O5 Mn1 O3 88.64(8) 3_556 3
O3 Mn1 O3 180.00(7) . 3
O5 Mn1 O6 88.11(9) 1_554 1_545
O5 Mn1 O6 91.89(9) 3_556 1_545
O3 Mn1 O6 89.73(9) . 1_545
O3 Mn1 O6 90.27(9) 3 1_545
O5 Mn1 O6 91.89(9) 1_554 3_565
O5 Mn1 O6 88.11(9) 3_556 3_565
O3 Mn1 O6 90.27(9) . 3_565
O3 Mn1 O6 89.73(9) 3 3_565
O6 Mn1 O6 180.00(14) 1_545 3_565
O2 S1 O3 110.81(13) . .
O2 S1 O1 109.72(13) . .
O3 S1 O1 110.14(13) . .
O2 S1 O4 110.22(13) . .
O3 S1 O4 107.83(12) . .
O1 S1 O4 108.06(13) . .
O2 S1 Na1 40.04(9) . 4_565
O3 S1 Na1 80.28(10) . 4_565
O1 S1 Na1 147.39(10) . 4_565
O4 S1 Na1 97.07(10) . 4_565
O2 Na1 O4 90.17(9) 4_665 2_546
O2 Na1 O1 114.51(9) 4_665 .
O4 Na1 O1 105.56(9) 2_546 .
O2 Na1 O5 154.35(9) 4_665 1_554
O4 Na1 O5 99.77(9) 2_546 1_554
O1 Na1 O5 85.68(8) . 1_554
O2 Na1 O2 75.68(9) 4_665 2_545
O4 Na1 O2 90.92(9) 2_546 2_545
O1 Na1 O2 160.12(10) . 2_545
O5 Na1 O2 80.54(8) 1_554 2_545
O2 Na1 O6 74.92(8) 4_665 2_545
O4 Na1 O6 160.79(9) 2_546 2_545
O1 Na1 O6 91.83(9) . 2_545
O5 Na1 O6 89.45(8) 1_554 2_545
O2 Na1 O6 73.88(8) 2_545 2_545
O2 Na1 S1 23.31(5) 4_665 4_665
O4 Na1 S1 97.73(7) 2_546 4_665
O1 Na1 S1 91.22(6) . 4_665
O5 Na1 S1 162.42(8) 1_554 4_665
O2 Na1 S1 97.60(7) 2_545 4_665
O6 Na1 S1 73.34(6) 2_545 4_665
O2 Na1 Na1 38.34(6) 4_665 3_655
O4 Na1 Na1 90.69(7) 2_546 3_655
O1 Na1 Na1 149.52(8) . 3_655
O5 Na1 Na1 117.32(7) 1_554 3_655
O2 Na1 Na1 37.33(6) 2_545 3_655
O6 Na1 Na1 70.09(6) 2_545 3_655
S1 Na1 Na1 60.65(4) 4_665 3_655
S1 O1 Na1 129.81(13) . .
S1 O2 Na1 116.66(12) . 4_565
S1 O2 Na1 134.49(13) . 2
Na1 O2 Na1 104.32(9) 4_565 2
S1 O3 Mn1 138.30(13) . .
S1 O4 Na1 136.41(14) . 2_556
Co1 O5 Mn1 0.0 1_556 1_556
Co1 O5 Mg1 0.0 1_556 1_556
Mn1 O5 Mg1 0.0 1_556 1_556
Co1 O5 Ni1 0.0 1_556 1_556
Mn1 O5 Ni1 0.0 1_556 1_556
Mg1 O5 Ni1 0.0 1_556 1_556
Co1 O5 Na1 124.83(10) 1_556 1_556
Mn1 O5 Na1 124.83(10) 1_556 1_556
Mg1 O5 Na1 124.83(10) 1_556 1_556
Ni1 O5 Na1 124.83(10) 1_556 1_556
Co1 O5 H5A 124(3) 1_556 .
Mn1 O5 H5A 124(3) 1_556 .
Mg1 O5 H5A 124(3) 1_556 .
Ni1 O5 H5A 124(3) 1_556 .
Na1 O5 H5A 91(3) 1_556 .
Co1 O5 H5B 113(3) 1_556 .
Mn1 O5 H5B 113(3) 1_556 .
Mg1 O5 H5B 113(3) 1_556 .
Ni1 O5 H5B 113(3) 1_556 .
Na1 O5 H5B 102(3) 1_556 .
H5A O5 H5B 97(3) . .
Co1 O6 Mn1 0.0 1_565 1_565
Co1 O6 Mg1 0.0 1_565 1_565
Mn1 O6 Mg1 0.0 1_565 1_565
Co1 O6 Ni1 0.0 1_565 1_565
Mn1 O6 Ni1 0.0 1_565 1_565
Mg1 O6 Ni1 0.0 1_565 1_565
Co1 O6 Na1 112.80(9) 1_565 2
Mn1 O6 Na1 112.80(9) 1_565 2
Mg1 O6 Na1 112.80(9) 1_565 2
Ni1 O6 Na1 112.80(9) 1_565 2
Co1 O6 H6A 114(3) 1_565 .
Mn1 O6 H6A 114(3) 1_565 .
Mg1 O6 H6A 114(3) 1_565 .
Ni1 O6 H6A 114(3) 1_565 .
Na1 O6 H6A 88(3) 2 .
Co1 O6 H6B 122(5) 1_565 .
Mn1 O6 H6B 122(5) 1_565 .
Mg1 O6 H6B 122(5) 1_565 .
Ni1 O6 H6B 122(5) 1_565 .
Na1 O6 H6B 124(5) 2 .
H6A O6 H6B 78(5) . .

loop_
_geom_bond_atom_site_label_1
_geom_bond_atom_site_label_2
_geom_bond_distance
_geom_bond_site_symmetry_2
Mn1 O5 2.085(2) 1_554
Mn1 O5 2.085(2) 3_556
Mn1 O3 2.097(2) .
Mn1 O3 2.097(2) 3
Mn1 O6 2.140(2) 1_545
Mn1 O6 2.140(2) 3_565
S1 O2 1.464(2) .
S1 O3 1.468(2) .
S1 O1 1.474(2) .
S1 O4 1.482(2) .
S1 Na1 3.3075(15) 4_565
Na1 O2 2.381(2) 4_665
Na1 O4 2.389(2) 2_546
Na1 O1 2.424(3) .
Na1 O5 2.434(2) 1_554
Na1 O2 2.435(2) 2_545
Na1 O6 2.638(3) 2_545
Na1 S1 3.3075(15) 4_665
Na1 Na1 3.804(2) 3_655
O2 Na1 2.381(2) 4_565
O2 Na1 2.435(2) 2
O4 Na1 2.389(2) 2_556
O5 Co1 2.085(2) 1_556
O5 Mn1 2.085(2) 1_556
O5 Mg1 2.085(2) 1_556
O5 Ni1 2.085(2) 1_556
O5 Na1 2.434(2) 1_556
O5 H5A 1.11(5) .
O5 H5B 1.05(5) .
O6 Co1 2.140(2) 1_565
O6 Mn1 2.140(2) 1_565
O6 Mg1 2.140(2) 1_565
O6 Ni1 2.140(2) 1_565
O6 Na1 2.638(3) 2
O6 H6A 0.95(6) .
O6 H6B 0.71(5) .

loop_
_geom_hbond_atom_site_label_D
_geom_hbond_atom_site_label_H
_geom_hbond_atom_site_label_A
_geom_hbond_distance_DH
_geom_hbond_distance_HA
_geom_hbond_distance_DA
_geom_hbond_angle_DHA
_geom_hbond_site_symmetry_A
O5 H5A O4 1.11(5) 1.73(5) 2.749(3) 149(4) .
O5 H5B O1 1.05(5) 1.70(5) 2.704(3) 158(4) 2_546
O6 H6A O4 0.95(6) 2.08(6) 2.936(3) 149(4) 3_566
O6 H6B O1 0.71(5) 2.21(6) 2.861(3) 154(7) 2_556
